data_4344694
loop_
_publ_author_name
'Mebrouk, Kenny'
'Camerel, Franck'
'Jeannin, Olivier'
'Heinrich, Benoit'
'Donnio, Bertrand'
'Fourmigu\'e, Marc'

_publ_section_title
;
 High Photothermal Activity within Neutral Nickel Dithiolene Complexes
 Derived from Imidazolium-Based Ionic Liquids.
;
_journal_issue 3
_journal_name_full 'Inorganic chemistry'
_journal_page_first 1296
_journal_page_last 1303
_journal_paper_doi 10.1021/acs.inorgchem.5b02648
_journal_volume 55
_journal_year 2016
_chemical_compound_source 'synthesis as described'
_chemical_formula_moiety 'C22 H36 N4 Ni1 S6'
_chemical_formula_sum 'C22 H36 N4 Ni S6'
_chemical_formula_weight 607.62
_space_group_IT_number 14
_symmetry_cell_setting monoclinic
_symmetry_Int_Tables_number 14
_symmetry_space_group_name_Hall '-P 2ybc'
_symmetry_space_group_name_H-M 'P 1 21/c 1'
_atom_sites_solution_hydrogens geom
_audit_conform_dict_location ftp://ftp.iucr.org/pub/cif_core.dic
_audit_conform_dict_name cif_core.dic
_audit_conform_dict_version 2.4.3
_audit_creation_date 2015-12-14T15:52:59-00:00
_audit_creation_method 'WinGX routine CIF_UPDATE'
_cell_angle_alpha 90
_cell_angle_beta 96.936(4)
_cell_angle_gamma 90
_cell_formula_units_Z 2
_cell_length_a 13.0192(10)
_cell_length_b 5.1084(3)
_cell_length_c 21.3364(16)
_cell_measurement_reflns_used 3747
_cell_measurement_temperature 150(2)
_cell_measurement_theta_max 27.4
_cell_measurement_theta_min 2.63
_cell_measurement_wavelength 0.71073
_cell_volume 1408.64(17)
_computing_cell_refinement 'Bruker APEX2 (Bruker, 2006)'
_computing_data_collection 'Bruker APEX2 (Bruker, 2006)'
_computing_data_reduction 'Bruker APEX2 (Bruker, 2006)'
_computing_molecular_graphics 'Ortep-3 for Windows (Farrugia, 1997)'
_computing_publication_material 'WinGX publication routines (Farrugia, 1999)'
_computing_structure_refinement 'SHELXL-2014/7 (Sheldrick, 2014)'
_diffrn_ambient_temperature 150(2)
_diffrn_detector 'CCD plate'
_diffrn_measured_fraction_theta_full 0.994
_diffrn_measured_fraction_theta_max 0.986
_diffrn_measurement_device_type 'APEXII, Bruker-AXS'
_diffrn_measurement_method 'CCD rotation images, thin slices'
_diffrn_orient_matrix_type 'by SAINT Bruker-AXS'
_diffrn_orient_matrix_UB_11 0.074804
_diffrn_orient_matrix_UB_12 0.01156
_diffrn_orient_matrix_UB_13 0.017172
_diffrn_orient_matrix_UB_21 0.01971
_diffrn_orient_matrix_UB_22 -0.027081
_diffrn_orient_matrix_UB_23 -0.043404
_diffrn_orient_matrix_UB_31 -0.00171
_diffrn_orient_matrix_UB_32 0.193527
_diffrn_orient_matrix_UB_33 -0.007099
_diffrn_radiation_probe x-ray
_diffrn_radiation_type MoK\a
_diffrn_radiation_wavelength 0.71073
_diffrn_reflns_av_R_equivalents 0.0676
_diffrn_reflns_av_unetI/netI 0.0625
_diffrn_reflns_laue_measured_fraction_full 0.994
_diffrn_reflns_laue_measured_fraction_max 0.986
_diffrn_reflns_limit_h_max 16
_diffrn_reflns_limit_h_min -16
_diffrn_reflns_limit_k_max 6
_diffrn_reflns_limit_k_min -6
_diffrn_reflns_limit_l_max 27
_diffrn_reflns_limit_l_min -27
_diffrn_reflns_number 11348
_diffrn_reflns_point_group_measured_fraction_full 0.994
_diffrn_reflns_point_group_measured_fraction_max 0.986
_diffrn_reflns_theta_full 25.242
_diffrn_reflns_theta_max 27.632
_diffrn_reflns_theta_min 3.152
_diffrn_standards_number 0
_exptl_absorpt_coefficient_mu 1.152
_exptl_absorpt_correction_T_max 0.977
_exptl_absorpt_correction_T_min 0.946
_exptl_absorpt_correction_type multi-scan
_exptl_absorpt_process_details
;
  [Sheldrick, G.M. (2002). SADABS Bruker AXS Inc., Madison, Wisconsin, USA]
;
_exptl_crystal_colour black
_exptl_crystal_density_diffrn 1.433
_exptl_crystal_density_method 'not measured'
_exptl_crystal_description needle
_exptl_crystal_F_000 640
_exptl_crystal_size_max 0.16
_exptl_crystal_size_mid 0.04
_exptl_crystal_size_min 0.02
_refine_diff_density_max 1.22
_refine_diff_density_min -1.114
_refine_diff_density_rms 0.122
_refine_ls_extinction_method none
_refine_ls_goodness_of_fit_ref 1.064
_refine_ls_hydrogen_treatment constr
_refine_ls_matrix_type full
_refine_ls_number_constraints 0
_refine_ls_number_parameters 153
_refine_ls_number_reflns 3245
_refine_ls_number_restraints 0
_refine_ls_restrained_S_all 1.064
_refine_ls_R_factor_all 0.0745
_refine_ls_R_factor_gt 0.0493
_refine_ls_shift/su_max 0.001
_refine_ls_shift/su_mean 0
_refine_ls_structure_factor_coef Fsqd
_refine_ls_weighting_details 'w=1/[\s^2^(Fo^2^)+(0.0908P)^2^] where P=(Fo^2^+2Fc^2^)/3'
_refine_ls_weighting_scheme calc
_refine_ls_wR_factor_gt 0.128
_refine_ls_wR_factor_ref 0.1533
_reflns_Friedel_coverage 0
_reflns_number_gt 2400
_reflns_number_total 3245
_reflns_threshold_expression 'I > 2\s(I)'
_cod_data_source_file ic5b02648_si_001.cif
_cod_data_source_block shelx
_cod_original_sg_symbol_H-M 'P 21/c'
_cod_database_code 4344694

loop_
_symmetry_equiv_pos_as_xyz
'x, y, z'
'-x, y+1/2, -z+1/2'
'-x, -y, -z'
'x, -y-1/2, z-1/2'

loop_
_atom_site_label
_atom_site_type_symbol
_atom_site_fract_x
_atom_site_fract_y
_atom_site_fract_z
_atom_site_U_iso_or_equiv
_atom_site_adp_type
_atom_site_occupancy
_atom_site_site_symmetry_order
_atom_site_calc_flag
_atom_site_refinement_flags_posn
_atom_site_refinement_flags_adp
_atom_site_refinement_flags_occupancy
C1 C 0.8208(2) 0.3472(7) 1.01258(15) 0.0227(7) Uani 1 1 d . . .
C2 C 0.8912(3) 0.4143(7) 1.06506(15) 0.0231(7) Uani 1 1 d . . .
C3 C 0.7489(3) 0.6650(7) 1.06664(16) 0.0261(7) Uani 1 1 d . . .
C4 C 0.6387(3) 0.4826(7) 0.97160(17) 0.0267(7) Uani 1 1 d . . .
H4A H 0.5814 0.5397 0.9933 0.032 Uiso 1 1 calc R U .
H4B H 0.6271 0.3003 0.9602 0.032 Uiso 1 1 calc R U .
C5 C 0.6390(3) 0.6421(7) 0.91175(16) 0.0286(8) Uani 1 1 d . . .
H5A H 0.6948 0.5823 0.8891 0.034 Uiso 1 1 calc R U .
H5B H 0.6518 0.8243 0.9229 0.034 Uiso 1 1 calc R U .
C6 C 0.5373(3) 0.6204(7) 0.86886(17) 0.0319(8) Uani 1 1 d . . .
H6A H 0.5277 0.4404 0.8549 0.038 Uiso 1 1 calc R U .
H6B H 0.481 0.6643 0.8929 0.038 Uiso 1 1 calc R U .
C7 C 0.5317(3) 0.7967(8) 0.81157(19) 0.0422(10) Uani 1 1 d . . .
H7A H 0.5403 0.9756 0.825 0.063 Uiso 1 1 calc R U .
H7B H 0.4657 0.776 0.7867 0.063 Uiso 1 1 calc R U .
H7C H 0.5857 0.7503 0.7867 0.063 Uiso 1 1 calc R U .
C8 C 0.8906(3) 0.7171(7) 1.15795(16) 0.0287(8) Uani 1 1 d . . .
H8A H 0.8534 0.8755 1.1662 0.034 Uiso 1 1 calc R U .
H8B H 0.9621 0.7642 1.1554 0.034 Uiso 1 1 calc R U .
C9 C 0.8861(3) 0.5269(7) 1.21247(16) 0.0286(8) Uani 1 1 d . . .
H9A H 0.9278 0.3747 1.2054 0.034 Uiso 1 1 calc R U .
H9B H 0.9169 0.6102 1.2511 0.034 Uiso 1 1 calc R U .
C10 C 0.7782(3) 0.4360(8) 1.22160(18) 0.0346(8) Uani 1 1 d . . .
H10A H 0.7479 0.3457 1.1838 0.042 Uiso 1 1 calc R U .
H10B H 0.7354 0.5872 1.2277 0.042 Uiso 1 1 calc R U .
C11 C 0.7792(4) 0.2532(10) 1.27825(19) 0.0472(11) Uani 1 1 d . . .
H11A H 0.819 0.0997 1.2715 0.071 Uiso 1 1 calc R U .
H11B H 0.7096 0.2032 1.2833 0.071 Uiso 1 1 calc R U .
H11C H 0.8097 0.3416 1.3156 0.071 Uiso 1 1 calc R U .
N1 N 0.7341(2) 0.5023(5) 1.01497(13) 0.0231(6) Uani 1 1 d . . .
N2 N 0.8458(2) 0.6070(6) 1.09728(13) 0.0240(6) Uani 1 1 d . . .
S1 S 0.84606(6) 0.11851(17) 0.96009(4) 0.0239(2) Uani 1 1 d . . .
S2 S 1.00844(6) 0.27067(17) 1.07926(4) 0.0235(2) Uani 1 1 d . . .
S3 S 0.66598(7) 0.88764(19) 1.08730(4) 0.0330(3) Uani 1 1 d . . .
Ni1 Ni 1 0 1 0.02100(19) Uani 1 2 d S . P

loop_
_atom_site_aniso_label
_atom_site_aniso_U_11
_atom_site_aniso_U_22
_atom_site_aniso_U_33
_atom_site_aniso_U_23
_atom_site_aniso_U_13
_atom_site_aniso_U_12
C1 0.0236(16) 0.0205(16) 0.0248(16) 0.0047(13) 0.0066(12) -0.0032(13)
C2 0.0290(17) 0.0197(16) 0.0228(16) 0.0031(13) 0.0113(13) -0.0053(13)
C3 0.0295(17) 0.0235(17) 0.0273(17) 0.0047(14) 0.0119(13) -0.0016(14)
C4 0.0240(17) 0.0238(18) 0.0327(18) 0.0020(14) 0.0049(14) -0.0024(14)
C5 0.0312(18) 0.0268(19) 0.0273(17) 0.0008(15) 0.0010(14) -0.0011(15)
C6 0.0351(19) 0.0264(19) 0.0331(19) -0.0009(16) 0.0000(15) -0.0026(16)
C7 0.049(2) 0.040(2) 0.035(2) 0.0055(18) -0.0022(18) 0.0020(19)
C8 0.0317(18) 0.0266(19) 0.0284(18) -0.0029(14) 0.0060(14) -0.0045(15)
C9 0.0349(19) 0.029(2) 0.0213(16) -0.0026(14) 0.0029(14) -0.0033(15)
C10 0.034(2) 0.039(2) 0.0316(19) 0.0039(16) 0.0078(15) -0.0049(17)
C11 0.056(3) 0.058(3) 0.028(2) 0.0059(19) 0.0084(18) -0.014(2)
N1 0.0210(14) 0.0217(15) 0.0271(14) 0.0034(11) 0.0049(11) -0.0019(11)
N2 0.0294(15) 0.0202(15) 0.0230(14) 0.0024(11) 0.0062(11) -0.0013(12)
S1 0.0235(4) 0.0256(5) 0.0231(4) -0.0013(3) 0.0045(3) -0.0016(3)
S2 0.0236(4) 0.0248(4) 0.0223(4) -0.0004(3) 0.0040(3) -0.0011(3)
S3 0.0359(5) 0.0276(5) 0.0378(5) 0.0020(4) 0.0135(4) 0.0066(4)
Ni1 0.0221(3) 0.0213(3) 0.0203(3) 0.0007(2) 0.0052(2) -0.0019(2)

loop_
_atom_type_symbol
_atom_type_description
_atom_type_scat_dispersion_real
_atom_type_scat_dispersion_imag
_atom_type_scat_source
C C 0.0033 0.0016 'International Tables Vol C Tables 4.2.6.8 and 6.1.1.4'
H H 0 0 'International Tables Vol C Tables 4.2.6.8 and 6.1.1.4'
N N 0.0061 0.0033 'International Tables Vol C Tables 4.2.6.8 and 6.1.1.4'
S S 0.1246 0.1234 'International Tables Vol C Tables 4.2.6.8 and 6.1.1.4'
Ni Ni 0.3393 1.1124 'International Tables Vol C Tables 4.2.6.8 and 6.1.1.4'

loop_
_geom_angle_atom_site_label_1
_geom_angle_atom_site_label_2
_geom_angle_atom_site_label_3
_geom_angle
_geom_angle_site_symmetry_1
_geom_angle_site_symmetry_3
N1 C1 C2 106.7(3) . .
N1 C1 S1 130.5(3) . .
C2 C1 S1 122.8(3) . .
N2 C2 C1 107.2(3) . .
N2 C2 S2 131.0(3) . .
C1 C2 S2 121.8(3) . .
N1 C3 N2 106.4(3) . .
N1 C3 S3 126.3(3) . .
N2 C3 S3 127.3(3) . .
N1 C4 C5 114.1(3) . .
N1 C4 H4A 108.7 . .
C5 C4 H4A 108.7 . .
N1 C4 H4B 108.7 . .
C5 C4 H4B 108.7 . .
H4A C4 H4B 107.6 . .
C4 C5 C6 112.2(3) . .
C4 C5 H5A 109.2 . .
C6 C5 H5A 109.2 . .
C4 C5 H5B 109.2 . .
C6 C5 H5B 109.2 . .
H5A C5 H5B 107.9 . .
C7 C6 C5 113.4(3) . .
C7 C6 H6A 108.9 . .
C5 C6 H6A 108.9 . .
C7 C6 H6B 108.9 . .
C5 C6 H6B 108.9 . .
H6A C6 H6B 107.7 . .
C6 C7 H7A 109.5 . .
C6 C7 H7B 109.5 . .
H7A C7 H7B 109.5 . .
C6 C7 H7C 109.5 . .
H7A C7 H7C 109.5 . .
H7B C7 H7C 109.5 . .
N2 C8 C9 112.5(3) . .
N2 C8 H8A 109.1 . .
C9 C8 H8A 109.1 . .
N2 C8 H8B 109.1 . .
C9 C8 H8B 109.1 . .
H8A C8 H8B 107.8 . .
C10 C9 C8 114.6(3) . .
C10 C9 H9A 108.6 . .
C8 C9 H9A 108.6 . .
C10 C9 H9B 108.6 . .
C8 C9 H9B 108.6 . .
H9A C9 H9B 107.6 . .
C9 C10 C11 111.7(3) . .
C9 C10 H10A 109.3 . .
C11 C10 H10A 109.3 . .
C9 C10 H10B 109.3 . .
C11 C10 H10B 109.3 . .
H10A C10 H10B 107.9 . .
C10 C11 H11A 109.5 . .
C10 C11 H11B 109.5 . .
H11A C11 H11B 109.5 . .
C10 C11 H11C 109.5 . .
H11A C11 H11C 109.5 . .
H11B C11 H11C 109.5 . .
C3 N1 C1 109.8(3) . .
C3 N1 C4 125.2(3) . .
C1 N1 C4 124.9(3) . .
C2 N2 C3 109.9(3) . .
C2 N2 C8 124.5(3) . .
C3 N2 C8 125.4(3) . .
C1 S1 Ni1 100.30(12) . .
C2 S2 Ni1 100.20(12) . .
S1 Ni1 S1 180 . 3_757
S1 Ni1 S2 94.89(3) . .
S1 Ni1 S2 85.11(3) 3_757 .
S1 Ni1 S2 85.11(3) . 3_757
S1 Ni1 S2 94.89(3) 3_757 3_757
S2 Ni1 S2 180 . 3_757

loop_
_geom_bond_atom_site_label_1
_geom_bond_atom_site_label_2
_geom_bond_distance
_geom_bond_site_symmetry_2
C1 N1 1.385(4) .
C1 C2 1.401(5) .
C1 S1 1.678(3) .
C2 N2 1.374(4) .
C2 S2 1.688(4) .
C3 N1 1.376(5) .
C3 N2 1.380(4) .
C3 S3 1.664(3) .
C4 N1 1.460(4) .
C4 C5 1.515(5) .
C4 H4A 0.97 .
C4 H4B 0.97 .
C5 C6 1.520(5) .
C5 H5A 0.97 .
C5 H5B 0.97 .
C6 C7 1.513(5) .
C6 H6A 0.97 .
C6 H6B 0.97 .
C7 H7A 0.96 .
C7 H7B 0.96 .
C7 H7C 0.96 .
C8 N2 1.466(4) .
C8 C9 1.522(5) .
C8 H8A 0.97 .
C8 H8B 0.97 .
C9 C10 1.514(5) .
C9 H9A 0.97 .
C9 H9B 0.97 .
C10 C11 1.526(5) .
C10 H10A 0.97 .
C10 H10B 0.97 .
C11 H11A 0.96 .
C11 H11B 0.96 .
C11 H11C 0.96 .
S1 Ni1 2.1671(8) .
S2 Ni1 2.1769(8) .
Ni1 S1 2.1671(8) 3_757
Ni1 S2 2.1769(8) 3_757

loop_
_geom_torsion_atom_site_label_1
_geom_torsion_atom_site_label_2
_geom_torsion_atom_site_label_3
_geom_torsion_atom_site_label_4
_geom_torsion
N1 C1 C2 N2 -0.2(4)
S1 C1 C2 N2 179.7(2)
N1 C1 C2 S2 -179.4(2)
S1 C1 C2 S2 0.6(4)
N1 C4 C5 C6 -178.7(3)
C4 C5 C6 C7 174.8(3)
N2 C8 C9 C10 -58.5(4)
C8 C9 C10 C11 -178.1(3)
N2 C3 N1 C1 -0.9(3)
S3 C3 N1 C1 178.9(2)
N2 C3 N1 C4 175.2(3)
S3 C3 N1 C4 -5.1(5)
C2 C1 N1 C3 0.7(4)
S1 C1 N1 C3 -179.3(3)
C2 C1 N1 C4 -175.4(3)
S1 C1 N1 C4 4.7(5)
C5 C4 N1 C3 97.7(4)
C5 C4 N1 C1 -86.8(4)
C1 C2 N2 C3 -0.3(4)
S2 C2 N2 C3 178.7(3)
C1 C2 N2 C8 174.9(3)
S2 C2 N2 C8 -6.0(5)
N1 C3 N2 C2 0.7(4)
S3 C3 N2 C2 -179.0(3)
N1 C3 N2 C8 -174.4(3)
S3 C3 N2 C8 5.8(5)
C9 C8 N2 C2 -72.2(4)
C9 C8 N2 C3 102.3(4)
N1 C1 S1 Ni1 180.0(3)
C2 C1 S1 Ni1 0.0(3)
N2 C2 S2 Ni1 -179.7(3)
C1 C2 S2 Ni1 -0.8(3)
